data_4131175
loop_
_publ_author_name
'Buss, Joshua A.'
'Agapie, Theodor'

_publ_section_title
;
 Mechanism of Molybdenum-Mediated Carbon Monoxide Deoxygenation and
 Coupling: Mono- and Dicarbyne Complexes Precede C-O Bond Cleavage and C-C
 Bond Formation.
;
_journal_issue 50
_journal_name_full 'Journal of the American Chemical Society'
_journal_page_first 16466
_journal_page_last 16477
_journal_paper_doi 10.1021/jacs.6b10535
_journal_volume 138
_journal_year 2016
_chemical_formula_moiety 'C35 H49 Cl Mo O P2 Si'
_chemical_formula_sum 'C35 H49 Cl Mo O P2 Si'
_chemical_formula_weight 707.16
_space_group_crystal_system triclinic
_space_group_IT_number 2
_space_group_name_Hall '-P 1'
_space_group_name_H-M_alt 'P -1'
_atom_sites_solution_hydrogens geom
_atom_sites_solution_primary direct
_atom_sites_solution_secondary difmap
_audit_creation_date 2016-06-22
_audit_creation_method
;
Olex2 1.2
(compiled 2014.05.21 svn.r2940 for OlexSys, GUI svn.r4846),
SHELXL-2014,
and manual edit
;
_cell_angle_alpha 108.1820(10)
_cell_angle_beta 100.2460(10)
_cell_angle_gamma 98.8360(10)
_cell_formula_units_Z 2
_cell_length_a 9.2760(3)
_cell_length_b 11.7913(4)
_cell_length_c 16.9954(6)
_cell_measurement_reflns_used 9942
_cell_measurement_temperature 100
_cell_measurement_theta_max 41.61
_cell_measurement_theta_min 2.62
_cell_volume 1693.88(10)
_computing_cell_refinement 'SAINT v8.34A (Bruker-AXS, 2007)'
_computing_data_collection 'APEX2 v2014.11-0 (Bruker-AXS, 2014)'
_computing_data_reduction 'SAINT v8.34A (Bruker-AXS, 2007)'
_computing_molecular_graphics 'DIAMOND 3 (Crystal Impact, 1999)'
_computing_publication_material 'Olex2 (Dolomanov et al., 2009)'
_computing_structure_refinement 'SHELXL-2014/7 (Sheldrick, 2014)'
_computing_structure_solution 'XT-2014/4 (Sheldrick, 2012)'
_diffrn_ambient_temperature 100
_diffrn_detector 'CMOS Area Detector'
_diffrn_detector_area_resol_mean 10.24
_diffrn_detector_type 'Bruker PHOTON 100 CMOS'
_diffrn_measured_fraction_theta_full 0.998
_diffrn_measured_fraction_theta_max 0.998
_diffrn_measurement_device '\k-geometry diffractometer'
_diffrn_measurement_device_type 'Bruker D8 VENTURE Kappa Duo PHOTON 100 CMOS'
_diffrn_measurement_method '\f and \w scans'
_diffrn_radiation_monochromator 'multilayer mirrors'
_diffrn_radiation_type MoK\a
_diffrn_radiation_wavelength 0.71073
_diffrn_reflns_av_R_equivalents 0.0463
_diffrn_reflns_av_unetI/netI 0.0263
_diffrn_reflns_Laue_measured_fraction_full 0.998
_diffrn_reflns_Laue_measured_fraction_max 0.998
_diffrn_reflns_limit_h_max 15
_diffrn_reflns_limit_h_min -15
_diffrn_reflns_limit_k_max 19
_diffrn_reflns_limit_k_min -19
_diffrn_reflns_limit_l_max 27
_diffrn_reflns_limit_l_min -28
_diffrn_reflns_number 155724
_diffrn_reflns_point_group_measured_fraction_full 0.998
_diffrn_reflns_point_group_measured_fraction_max 0.998
_diffrn_reflns_theta_full 25.000
_diffrn_reflns_theta_max 36.319
_diffrn_reflns_theta_min 2.289
_diffrn_source 'I\mS HB micro-focus sealed tube'
_diffrn_source_current 1
_diffrn_source_power 0.05
_diffrn_source_type 'Incoatech I\mS HB'
_diffrn_source_voltage 50
_diffrn_standards_number 0
_exptl_absorpt_coefficient_mu 0.623
_exptl_absorpt_correction_T_max 1.0000
_exptl_absorpt_correction_T_min 0.9657
_exptl_absorpt_correction_type multi-scan
_exptl_absorpt_process_details 'SADABS-2014/5 (Sheldrick, 2014)'
_exptl_crystal_colour orange
_exptl_crystal_colour_primary orange
_exptl_crystal_density_diffrn 1.386
_exptl_crystal_density_method 'not measured'
_exptl_crystal_description block
_exptl_crystal_F_000 740
_exptl_crystal_size_max 0.17
_exptl_crystal_size_mid 0.16
_exptl_crystal_size_min 0.11
_refine_diff_density_max 0.616
_refine_diff_density_min -0.569
_refine_diff_density_rms 0.073
_refine_ls_extinction_method none
_refine_ls_goodness_of_fit_ref 1.039
_refine_ls_hydrogen_treatment constr
_refine_ls_matrix_type full
_refine_ls_number_parameters 381
_refine_ls_number_reflns 16378
_refine_ls_number_restraints 0
_refine_ls_restrained_S_all 1.039
_refine_ls_R_factor_all 0.0331
_refine_ls_R_factor_gt 0.0242
_refine_ls_shift/su_max 0.002
_refine_ls_shift/su_mean 0.000
_refine_ls_structure_factor_coef Fsqd
_refine_ls_weighting_details 'w=1/[\s^2^(Fo^2^)+(0.0247P)^2^+0.5663P] where P=(Fo^2^+2Fc^2^)/3'
_refine_ls_weighting_scheme calc
_refine_ls_wR_factor_gt 0.0541
_refine_ls_wR_factor_ref 0.0568
_reflns_Friedel_coverage 0.000
_reflns_number_gt 14260
_reflns_number_total 16378
_reflns_threshold_expression 'I > 2\s(I)'
_cod_data_source_file ja6b10535_si_001.cif
_cod_data_source_block 11
_cod_database_code 4131175
_shelxl_version_number 2014-7
_shelx_space_group_comment
;
The symmetry employed for this shelxl refinement is uniquely defined
by the following loop, which should always be used as a source of
symmetry information in preference to the above space-group names.
They are only intended as comments.
;
_shelx_estimated_absorpt_t_max 0.935
_shelx_estimated_absorpt_t_min 0.902
_olex2_refinement_description
;
1. Fixed Uiso
 At 1.2 times of:
  All C(H) groups
 At 1.5 times of:
  All C(H,H,H) groups
2.a Ternary CH refined with riding coordinates:
 C19(H19), C22(H22), C25(H25), C28(H28)
2.b Aromatic/amide H refined with riding coordinates:
 C6(H6), C5(H5), C3(H3), C2(H2), C9(H9), C10(H10), C11(H11), C12(H12),
 C15(H15), C16(H16), C17(H17), C18(H18)
2.c Idealised Me refined as rotating group:
 C20(H20A,H20B,H20C), C21(H21A,H21B,H21C), C23(H23A,H23B,H23C), C24(H24A,H24B,
 H24C), C26(H26A,H26B,H26C), C27(H27A,H27B,H27C), C29(H29A,H29B,H29C), C30(H30A,
 H30B,H30C), C33(H33A,H33B,H33C), C34(H34A,H34B,H34C), C35(H35A,H35B,H35C)
;
_shelx_shelxl_version_number 2014/7
_olex2_submission_original_sample_id JAB_4-159
_olex2_submission_special_instructions 'No special instructions were received'

loop_
_space_group_symop_operation_xyz
'x, y, z'
'-x, -y, -z'

loop_
_atom_site_label
_atom_site_type_symbol
_atom_site_fract_x
_atom_site_fract_y
_atom_site_fract_z
_atom_site_U_iso_or_equiv
_atom_site_adp_type
_atom_site_occupancy
_atom_site_site_symmetry_order
_atom_site_calc_flag
_atom_site_refinement_flags_posn
Mo1 Mo 0.68042(2) 0.26570(2) 0.25718(2) 0.00737(2) Uani 1 1 d .
Cl1 Cl 0.49278(3) 0.38793(2) 0.31937(2) 0.01561(4) Uani 1 1 d .
P1 P 0.66479(3) 0.18226(2) 0.38099(2) 0.00950(4) Uani 1 1 d .
P2 P 0.67018(2) 0.37176(2) 0.14400(2) 0.00935(4) Uani 1 1 d .
Si1 Si 0.92651(3) 0.06466(2) 0.17529(2) 0.01169(4) Uani 1 1 d .
O1 O 0.43623(9) 0.04869(7) 0.11815(5) 0.02029(14) Uani 1 1 d .
C1 C 0.99319(10) 0.34411(8) 0.40028(5) 0.01107(13) Uani 1 1 d .
C6 C 0.87794(10) 0.40799(8) 0.38711(5) 0.01088(13) Uani 1 1 d .
H6 H 0.8041 0.4113 0.4195 0.013 Uiso 1 1 calc R
C5 C 0.87313(10) 0.46571(8) 0.32675(5) 0.01094(13) Uani 1 1 d .
H5 H 0.7939 0.5056 0.3166 0.013 Uiso 1 1 calc R
C4 C 0.98660(10) 0.46493(8) 0.28048(6) 0.01127(14) Uani 1 1 d .
C3 C 1.10644(10) 0.41396(8) 0.30048(6) 0.01328(15) Uani 1 1 d .
H3 H 1.1880 0.4204 0.2741 0.016 Uiso 1 1 calc R
C2 C 1.10868(10) 0.35265(8) 0.35949(6) 0.01331(15) Uani 1 1 d .
H2 H 1.1908 0.3165 0.3715 0.016 Uiso 1 1 calc R
C7 C 0.98415(10) 0.26861(8) 0.45489(6) 0.01143(14) Uani 1 1 d .
C8 C 0.84741(10) 0.19269(8) 0.45159(6) 0.01137(14) Uani 1 1 d .
C9 C 0.85194(11) 0.12394(9) 0.50575(6) 0.01582(16) Uani 1 1 d .
H9 H 0.7622 0.0705 0.5033 0.019 Uiso 1 1 calc R
C10 C 0.98371(12) 0.13161(10) 0.56296(7) 0.01949(18) Uani 1 1 d .
H10 H 0.9825 0.0858 0.6000 0.023 Uiso 1 1 calc R
C11 C 1.11667(12) 0.20617(10) 0.56571(7) 0.01865(17) Uani 1 1 d .
H11 H 1.2070 0.2119 0.6047 0.022 Uiso 1 1 calc R
C12 C 1.11691(11) 0.27235(9) 0.51120(6) 0.01536(16) Uani 1 1 d .
H12 H 1.2089 0.3213 0.5119 0.018 Uiso 1 1 calc R
C13 C 0.97132(10) 0.51885(8) 0.21275(6) 0.01203(14) Uani 1 1 d .
C14 C 0.83368(10) 0.49133(8) 0.15232(6) 0.01188(14) Uani 1 1 d .
C15 C 0.82497(11) 0.55272(9) 0.09346(6) 0.01577(16) Uani 1 1 d .
H15 H 0.7325 0.5368 0.0531 0.019 Uiso 1 1 calc R
C16 C 0.94742(12) 0.63591(10) 0.09256(7) 0.01898(18) Uani 1 1 d .
H16 H 0.9380 0.6766 0.0523 0.023 Uiso 1 1 calc R
C17 C 1.08403(12) 0.65952(10) 0.15073(7) 0.01981(18) Uani 1 1 d .
H17 H 1.1689 0.7149 0.1496 0.024 Uiso 1 1 calc R
C18 C 1.09534(11) 0.60165(9) 0.21042(7) 0.01724(17) Uani 1 1 d .
H18 H 1.1885 0.6183 0.2504 0.021 Uiso 1 1 calc R
C19 C 0.56878(11) 0.01820(8) 0.34808(6) 0.01488(15) Uani 1 1 d .
H19 H 0.5774 -0.0037 0.4008 0.018 Uiso 1 1 calc R
C20 C 0.64314(13) -0.06558(9) 0.28845(7) 0.02067(19) Uani 1 1 d .
H20A H 0.6420 -0.0429 0.2376 0.031 Uiso 1 1 calc GR
H20B H 0.5880 -0.1507 0.2715 0.031 Uiso 1 1 calc GR
H20C H 0.7473 -0.0572 0.3178 0.031 Uiso 1 1 calc GR
C21 C 0.40083(12) -0.00167(11) 0.30816(7) 0.0225(2) Uani 1 1 d .
H21A H 0.3557 0.0524 0.3483 0.034 Uiso 1 1 calc GR
H21B H 0.3510 -0.0871 0.2953 0.034 Uiso 1 1 calc GR
H21C H 0.3886 0.0170 0.2554 0.034 Uiso 1 1 calc GR
C22 C 0.55845(11) 0.25532(9) 0.46076(6) 0.01480(15) Uani 1 1 d .
H22 H 0.4614 0.2607 0.4270 0.018 Uiso 1 1 calc R
C23 C 0.51728(14) 0.18438(11) 0.51870(7) 0.0235(2) Uani 1 1 d .
H23A H 0.4515 0.2241 0.5522 0.035 Uiso 1 1 calc GR
H23B H 0.6091 0.1839 0.5573 0.035 Uiso 1 1 calc GR
H23C H 0.4650 0.1000 0.4835 0.035 Uiso 1 1 calc GR
C24 C 0.63879(13) 0.38626(10) 0.51793(7) 0.02012(18) Uani 1 1 d .
H24A H 0.7413 0.3872 0.5457 0.030 Uiso 1 1 calc GR
H24B H 0.5840 0.4168 0.5615 0.030 Uiso 1 1 calc GR
H24C H 0.6426 0.4388 0.4833 0.030 Uiso 1 1 calc GR
C25 C 0.64652(10) 0.25746(8) 0.03433(6) 0.01300(14) Uani 1 1 d .
H25 H 0.5795 0.1806 0.0315 0.016 Uiso 1 1 calc R
C26 C 0.79800(12) 0.22662(10) 0.02489(7) 0.01854(17) Uani 1 1 d .
H26A H 0.8647 0.2970 0.0214 0.028 Uiso 1 1 calc GR
H26B H 0.7831 0.1557 -0.0272 0.028 Uiso 1 1 calc GR
H26C H 0.8435 0.2073 0.0744 0.028 Uiso 1 1 calc GR
C27 C 0.57618(12) 0.28835(10) -0.04279(6) 0.01796(17) Uani 1 1 d .
H27A H 0.4786 0.3075 -0.0371 0.027 Uiso 1 1 calc GR
H27B H 0.5622 0.2180 -0.0951 0.027 Uiso 1 1 calc GR
H27C H 0.6427 0.3593 -0.0456 0.027 Uiso 1 1 calc GR
C28 C 0.51582(10) 0.45282(8) 0.12878(6) 0.01278(14) Uani 1 1 d .
H28 H 0.5189 0.4738 0.0763 0.015 Uiso 1 1 calc R
C29 C 0.36175(10) 0.36899(9) 0.11129(6) 0.01608(16) Uani 1 1 d .
H29A H 0.3518 0.2934 0.0634 0.024 Uiso 1 1 calc GR
H29B H 0.2828 0.4108 0.0970 0.024 Uiso 1 1 calc GR
H29C H 0.3519 0.3491 0.1622 0.024 Uiso 1 1 calc GR
C30 C 0.53828(12) 0.57419(9) 0.20232(7) 0.01745(17) Uani 1 1 d .
H30A H 0.5375 0.5580 0.2554 0.026 Uiso 1 1 calc GR
H30B H 0.4568 0.6148 0.1902 0.026 Uiso 1 1 calc GR
H30C H 0.6349 0.6273 0.2083 0.026 Uiso 1 1 calc GR
C31 C 0.52164(10) 0.12988(8) 0.17182(6) 0.01232(14) Uani 1 1 d .
C32 C 0.80680(9) 0.17324(8) 0.21787(5) 0.01016(13) Uani 1 1 d .
C33 C 1.00339(13) -0.00507(11) 0.25406(8) 0.0230(2) Uani 1 1 d .
H33A H 1.0302 0.0563 0.3117 0.035 Uiso 1 1 calc GR
H33B H 1.0930 -0.0333 0.2405 0.035 Uiso 1 1 calc GR
H33C H 0.9272 -0.0747 0.2512 0.035 Uiso 1 1 calc GR
C34 C 0.80306(13) -0.06039(10) 0.07805(7) 0.02088(19) Uani 1 1 d .
H34A H 0.7220 -0.1051 0.0942 0.031 Uiso 1 1 calc GR
H34B H 0.8627 -0.1168 0.0521 0.031 Uiso 1 1 calc GR
H34C H 0.7598 -0.0247 0.0370 0.031 Uiso 1 1 calc GR
C35 C 1.09507(11) 0.13893(10) 0.14828(7) 0.02035(19) Uani 1 1 d .
H35A H 1.0662 0.1943 0.1188 0.031 Uiso 1 1 calc GR
H35B H 1.1346 0.0758 0.1111 0.031 Uiso 1 1 calc GR
H35C H 1.1726 0.1855 0.2008 0.031 Uiso 1 1 calc GR

loop_
_atom_site_aniso_label
_atom_site_aniso_U_11
_atom_site_aniso_U_22
_atom_site_aniso_U_33
_atom_site_aniso_U_23
_atom_site_aniso_U_13
_atom_site_aniso_U_12
Mo1 0.00753(3) 0.00742(3) 0.00731(3) 0.00268(2) 0.00169(2) 0.00199(2)
Cl1 0.01719(9) 0.02080(10) 0.01497(9) 0.00873(8) 0.00770(7) 0.01219(8)
P1 0.00993(9) 0.01036(9) 0.00891(9) 0.00426(7) 0.00228(7) 0.00241(7)
P2 0.00957(9) 0.00908(8) 0.00949(9) 0.00435(7) 0.00119(7) 0.00133(7)
Si1 0.01173(10) 0.01203(10) 0.01222(10) 0.00378(8) 0.00385(8) 0.00514(8)
O1 0.0181(3) 0.0183(3) 0.0174(3) 0.0037(3) -0.0021(3) -0.0034(3)
C1 0.0105(3) 0.0110(3) 0.0096(3) 0.0031(3) -0.0009(3) 0.0011(3)
C6 0.0121(3) 0.0102(3) 0.0093(3) 0.0027(3) 0.0014(3) 0.0021(3)
C5 0.0118(3) 0.0093(3) 0.0105(3) 0.0028(3) 0.0014(3) 0.0017(3)
C4 0.0101(3) 0.0107(3) 0.0110(3) 0.0038(3) 0.0003(3) -0.0007(3)
C3 0.0091(3) 0.0154(4) 0.0146(4) 0.0059(3) 0.0017(3) 0.0006(3)
C2 0.0093(3) 0.0150(4) 0.0148(4) 0.0059(3) 0.0000(3) 0.0019(3)
C7 0.0123(3) 0.0109(3) 0.0103(3) 0.0034(3) 0.0008(3) 0.0033(3)
C8 0.0129(3) 0.0117(3) 0.0099(3) 0.0041(3) 0.0021(3) 0.0041(3)
C9 0.0167(4) 0.0175(4) 0.0158(4) 0.0098(3) 0.0029(3) 0.0042(3)
C10 0.0215(4) 0.0225(4) 0.0178(4) 0.0128(4) 0.0012(3) 0.0064(4)
C11 0.0181(4) 0.0211(4) 0.0164(4) 0.0089(3) -0.0020(3) 0.0057(3)
C12 0.0141(4) 0.0164(4) 0.0139(4) 0.0056(3) -0.0015(3) 0.0035(3)
C13 0.0115(3) 0.0116(3) 0.0125(3) 0.0048(3) 0.0024(3) 0.0005(3)
C14 0.0117(3) 0.0116(3) 0.0128(3) 0.0058(3) 0.0024(3) 0.0011(3)
C15 0.0153(4) 0.0168(4) 0.0169(4) 0.0103(3) 0.0025(3) 0.0011(3)
C16 0.0196(4) 0.0192(4) 0.0218(5) 0.0135(4) 0.0056(4) 0.0007(3)
C17 0.0173(4) 0.0194(4) 0.0237(5) 0.0118(4) 0.0051(4) -0.0025(3)
C18 0.0133(4) 0.0180(4) 0.0190(4) 0.0086(3) 0.0018(3) -0.0026(3)
C19 0.0162(4) 0.0134(4) 0.0143(4) 0.0069(3) 0.0018(3) -0.0008(3)
C20 0.0289(5) 0.0115(4) 0.0195(4) 0.0041(3) 0.0043(4) 0.0029(3)
C21 0.0155(4) 0.0256(5) 0.0238(5) 0.0125(4) -0.0007(4) -0.0050(4)
C22 0.0157(4) 0.0192(4) 0.0140(4) 0.0082(3) 0.0074(3) 0.0074(3)
C23 0.0293(5) 0.0308(5) 0.0229(5) 0.0171(4) 0.0173(4) 0.0137(4)
C24 0.0254(5) 0.0207(4) 0.0147(4) 0.0027(3) 0.0092(4) 0.0090(4)
C25 0.0161(4) 0.0126(3) 0.0103(3) 0.0047(3) 0.0029(3) 0.0020(3)
C26 0.0226(4) 0.0218(4) 0.0155(4) 0.0080(3) 0.0077(3) 0.0103(4)
C27 0.0212(4) 0.0212(4) 0.0112(4) 0.0067(3) 0.0015(3) 0.0041(3)
C28 0.0127(3) 0.0132(3) 0.0139(4) 0.0069(3) 0.0018(3) 0.0039(3)
C29 0.0114(4) 0.0201(4) 0.0161(4) 0.0072(3) 0.0010(3) 0.0026(3)
C30 0.0200(4) 0.0125(4) 0.0202(4) 0.0057(3) 0.0039(3) 0.0059(3)
C31 0.0113(3) 0.0132(3) 0.0132(4) 0.0062(3) 0.0024(3) 0.0021(3)
C32 0.0094(3) 0.0104(3) 0.0098(3) 0.0031(3) 0.0015(3) 0.0016(3)
C33 0.0227(5) 0.0281(5) 0.0251(5) 0.0156(4) 0.0055(4) 0.0129(4)
C34 0.0237(5) 0.0166(4) 0.0172(4) -0.0002(3) 0.0042(4) 0.0039(4)
C35 0.0149(4) 0.0258(5) 0.0237(5) 0.0095(4) 0.0096(4) 0.0069(4)

loop_
_atom_type_symbol
_atom_type_description
_atom_type_scat_dispersion_real
_atom_type_scat_dispersion_imag
_atom_type_scat_source
C C 0.0033 0.0016 'International Tables Vol C Tables 4.2.6.8 and 6.1.1.4'
H H 0.0000 0.0000 'International Tables Vol C Tables 4.2.6.8 and 6.1.1.4'
Cl Cl 0.1484 0.1585 'International Tables Vol C Tables 4.2.6.8 and 6.1.1.4'
Mo Mo -1.6832 0.6857 'International Tables Vol C Tables 4.2.6.8 and 6.1.1.4'
O O 0.0106 0.0060 'International Tables Vol C Tables 4.2.6.8 and 6.1.1.4'
P P 0.1023 0.0942 'International Tables Vol C Tables 4.2.6.8 and 6.1.1.4'
Si Si 0.0817 0.0704 'International Tables Vol C Tables 4.2.6.8 and 6.1.1.4'

loop_
_geom_angle_atom_site_label_1
_geom_angle_atom_site_label_2
_geom_angle_atom_site_label_3
_geom_angle
Cl1 Mo1 P1 82.455(7)
Cl1 Mo1 P2 88.594(7)
P2 Mo1 P1 171.001(7)
C6 Mo1 Cl1 86.50(2)
C6 Mo1 P1 72.32(2)
C6 Mo1 P2 106.34(2)
C6 Mo1 C5 32.11(3)
C5 Mo1 Cl1 85.67(2)
C5 Mo1 P1 104.03(2)
C5 Mo1 P2 74.23(2)
C31 Mo1 Cl1 94.17(3)
C31 Mo1 P1 94.48(3)
C31 Mo1 P2 87.06(3)
C31 Mo1 C6 166.60(3)
C31 Mo1 C5 161.28(3)
C32 Mo1 Cl1 175.82(3)
C32 Mo1 P1 93.62(3)
C32 Mo1 P2 95.35(3)
C32 Mo1 C6 93.72(3)
C32 Mo1 C5 96.73(3)
C32 Mo1 C31 84.66(4)
C8 P1 Mo1 115.78(3)
C8 P1 C19 103.27(4)
C8 P1 C22 101.80(4)
C19 P1 Mo1 115.62(3)
C19 P1 C22 100.43(4)
C22 P1 Mo1 117.57(3)
C14 P2 Mo1 119.68(3)
C14 P2 C25 102.35(4)
C14 P2 C28 99.91(4)
C25 P2 Mo1 111.07(3)
C28 P2 Mo1 118.35(3)
C28 P2 C25 103.09(4)
C33 Si1 C32 112.23(5)
C33 Si1 C35 105.14(5)
C34 Si1 C32 106.91(4)
C34 Si1 C33 108.74(5)
C34 Si1 C35 110.16(5)
C35 Si1 C32 113.61(4)
C6 C1 C7 119.40(8)
C2 C1 C6 118.53(8)
C2 C1 C7 122.05(8)
Mo1 C6 H6 89.2
C1 C6 Mo1 106.76(5)
C1 C6 H6 119.9
C5 C6 Mo1 74.07(5)
C5 C6 C1 120.18(8)
C5 C6 H6 119.9
Mo1 C5 H5 87.4
C6 C5 Mo1 73.82(5)
C6 C5 H5 120.0
C6 C5 C4 120.07(8)
C4 C5 Mo1 108.90(6)
C4 C5 H5 120.0
C5 C4 C13 118.36(8)
C3 C4 C5 119.00(8)
C3 C4 C13 122.64(8)
C4 C3 H3 119.7
C4 C3 C2 120.58(8)
C2 C3 H3 119.7
C1 C2 C3 121.06(8)
C1 C2 H2 119.5
C3 C2 H2 119.5
C8 C7 C1 122.30(8)
C12 C7 C1 118.15(8)
C12 C7 C8 119.54(8)
C7 C8 P1 123.31(7)
C9 C8 P1 119.13(7)
C9 C8 C7 117.55(8)
C8 C9 H9 119.0
C10 C9 C8 122.09(9)
C10 C9 H9 119.0
C9 C10 H10 120.1
C11 C10 C9 119.85(9)
C11 C10 H10 120.1
C10 C11 H11 120.3
C10 C11 C12 119.46(9)
C12 C11 H11 120.3
C7 C12 H12 119.3
C11 C12 C7 121.45(9)
C11 C12 H12 119.3
C14 C13 C4 121.10(8)
C18 C13 C4 119.02(8)
C18 C13 C14 119.85(8)
C13 C14 P2 122.61(7)
C15 C14 P2 119.52(7)
C15 C14 C13 117.76(8)
C14 C15 H15 119.0
C16 C15 C14 121.93(9)
C16 C15 H15 119.0
C15 C16 H16 120.1
C15 C16 C17 119.84(9)
C17 C16 H16 120.1
C16 C17 H17 120.3
C18 C17 C16 119.49(9)
C18 C17 H17 120.3
C13 C18 H18 119.5
C17 C18 C13 121.07(9)
C17 C18 H18 119.5
P1 C19 H19 107.5
C20 C19 P1 111.93(7)
C20 C19 H19 107.5
C20 C19 C21 111.31(9)
C21 C19 P1 110.75(7)
C21 C19 H19 107.5
C19 C20 H20A 109.5
C19 C20 H20B 109.5
C19 C20 H20C 109.5
H20A C20 H20B 109.5
H20A C20 H20C 109.5
H20B C20 H20C 109.5
C19 C21 H21A 109.5
C19 C21 H21B 109.5
C19 C21 H21C 109.5
H21A C21 H21B 109.5
H21A C21 H21C 109.5
H21B C21 H21C 109.5
P1 C22 H22 106.5
C23 C22 P1 115.93(7)
C23 C22 H22 106.5
C24 C22 P1 112.94(7)
C24 C22 H22 106.5
C24 C22 C23 107.79(8)
C22 C23 H23A 109.5
C22 C23 H23B 109.5
C22 C23 H23C 109.5
H23A C23 H23B 109.5
H23A C23 H23C 109.5
H23B C23 H23C 109.5
C22 C24 H24A 109.5
C22 C24 H24B 109.5
C22 C24 H24C 109.5
H24A C24 H24B 109.5
H24A C24 H24C 109.5
H24B C24 H24C 109.5
P2 C25 H25 106.4
C26 C25 P2 109.10(7)
C26 C25 H25 106.4
C26 C25 C27 109.38(8)
C27 C25 P2 118.33(7)
C27 C25 H25 106.4
C25 C26 H26A 109.5
C25 C26 H26B 109.5
C25 C26 H26C 109.5
H26A C26 H26B 109.5
H26A C26 H26C 109.5
H26B C26 H26C 109.5
C25 C27 H27A 109.5
C25 C27 H27B 109.5
C25 C27 H27C 109.5
H27A C27 H27B 109.5
H27A C27 H27C 109.5
H27B C27 H27C 109.5
P2 C28 H28 106.7
C29 C28 P2 111.36(6)
C29 C28 H28 106.7
C29 C28 C30 112.32(8)
C30 C28 P2 112.65(6)
C30 C28 H28 106.7
C28 C29 H29A 109.5
C28 C29 H29B 109.5
C28 C29 H29C 109.5
H29A C29 H29B 109.5
H29A C29 H29C 109.5
H29B C29 H29C 109.5
C28 C30 H30A 109.5
C28 C30 H30B 109.5
C28 C30 H30C 109.5
H30A C30 H30B 109.5
H30A C30 H30C 109.5
H30B C30 H30C 109.5
O1 C31 Mo1 174.94(8)
Mo1 C32 Si1 175.14(5)
Si1 C33 H33A 109.5
Si1 C33 H33B 109.5
Si1 C33 H33C 109.5
H33A C33 H33B 109.5
H33A C33 H33C 109.5
H33B C33 H33C 109.5
Si1 C34 H34A 109.5
Si1 C34 H34B 109.5
Si1 C34 H34C 109.5
H34A C34 H34B 109.5
H34A C34 H34C 109.5
H34B C34 H34C 109.5
Si1 C35 H35A 109.5
Si1 C35 H35B 109.5
Si1 C35 H35C 109.5
H35A C35 H35B 109.5
H35A C35 H35C 109.5
H35B C35 H35C 109.5

loop_
_geom_bond_atom_site_label_1
_geom_bond_atom_site_label_2
_geom_bond_distance
Mo1 Cl1 2.5881(2)
Mo1 P1 2.6027(2)
Mo1 P2 2.5972(2)
Mo1 C6 2.5204(9)
Mo1 C5 2.5235(9)
Mo1 C31 1.9758(9)
Mo1 C32 1.7961(8)
P1 C8 1.8561(9)
P1 C19 1.8619(9)
P1 C22 1.8870(9)
P2 C14 1.8575(9)
P2 C25 1.8801(9)
P2 C28 1.8638(9)
Si1 C32 1.8815(9)
Si1 C33 1.8719(11)
Si1 C34 1.8718(11)
Si1 C35 1.8730(10)
O1 C31 1.1580(11)
C1 C6 1.4239(12)
C1 C2 1.3831(12)
C1 C7 1.4769(12)
C6 H6 0.9500
C6 C5 1.3951(12)
C5 H5 0.9500
C5 C4 1.4210(12)
C4 C3 1.3823(12)
C4 C13 1.4750(12)
C3 H3 0.9500
C3 C2 1.4066(13)
C2 H2 0.9500
C7 C8 1.4170(13)
C7 C12 1.4043(13)
C8 C9 1.4031(13)
C9 H9 0.9500
C9 C10 1.3914(14)
C10 H10 0.9500
C10 C11 1.3846(15)
C11 H11 0.9500
C11 C12 1.3852(14)
C12 H12 0.9500
C13 C14 1.4101(13)
C13 C18 1.4048(13)
C14 C15 1.4045(13)
C15 H15 0.9500
C15 C16 1.3877(14)
C16 H16 0.9500
C16 C17 1.3909(15)
C17 H17 0.9500
C17 C18 1.3863(14)
C18 H18 0.9500
C19 H19 1.0000
C19 C20 1.5205(14)
C19 C21 1.5345(14)
C20 H20A 0.9800
C20 H20B 0.9800
C20 H20C 0.9800
C21 H21A 0.9800
C21 H21B 0.9800
C21 H21C 0.9800
C22 H22 1.0000
C22 C23 1.5378(14)
C22 C24 1.5284(15)
C23 H23A 0.9800
C23 H23B 0.9800
C23 H23C 0.9800
C24 H24A 0.9800
C24 H24B 0.9800
C24 H24C 0.9800
C25 H25 1.0000
C25 C26 1.5274(13)
C25 C27 1.5306(13)
C26 H26A 0.9800
C26 H26B 0.9800
C26 H26C 0.9800
C27 H27A 0.9800
C27 H27B 0.9800
C27 H27C 0.9800
C28 H28 1.0000
C28 C29 1.5295(13)
C28 C30 1.5340(13)
C29 H29A 0.9800
C29 H29B 0.9800
C29 H29C 0.9800
C30 H30A 0.9800
C30 H30B 0.9800
C30 H30C 0.9800
C33 H33A 0.9800
C33 H33B 0.9800
C33 H33C 0.9800
C34 H34A 0.9800
C34 H34B 0.9800
C34 H34C 0.9800
C35 H35A 0.9800
C35 H35B 0.9800
C35 H35C 0.9800
